data_2205722
loop_
_publ_author_name
'Li, Jing-Tang'
'Tao, Jun'
'Huang, Rong-Bin'
'Zhang, Lan-Sun'

_publ_section_title
;
 Poly[\m~4~-5-(3-carboxylatophenyl)-1<i>H</i>-tetrazolato-zinc(II)]
;
_journal_issue 5
_journal_name_full 'Acta Crystallographica Section E'
_journal_page_first m984
_journal_page_last m985
_journal_paper_doi 10.1107/S1600536805012687
_journal_volume 61
_journal_year 2005
_chemical_formula_iupac '[Zn (C8 H4 N4 O2)]'
_chemical_formula_moiety 'C8 H4 N4 O2 Zn'
_chemical_formula_sum 'C8 H4 N4 O2 Zn'
_chemical_formula_weight 253.52
_chemical_name_systematic
;
Poly[\m~4~-5-(3-carboxylato)-1H-tetrazolato-zinc(II)]
;
_space_group_IT_number 14
_symmetry_cell_setting monoclinic
_symmetry_space_group_name_Hall '-P 2ybc'
_symmetry_space_group_name_H-M 'P 1 21/c 1'
_atom_sites_solution_hydrogens geom
_atom_sites_solution_primary direct
_atom_sites_solution_secondary difmap
_audit_creation_method SHELXL-97
_cell_angle_alpha 90.00
_cell_angle_beta 97.880(2)
_cell_angle_gamma 90.00
_cell_formula_units_Z 4
_cell_length_a 4.9026(5)
_cell_length_b 17.0331(16)
_cell_length_c 10.4790(10)
_cell_measurement_reflns_used 1428
_cell_measurement_temperature 296(2)
_cell_measurement_theta_max 27.32
_cell_measurement_theta_min 2.30
_cell_volume 866.80(15)
_computing_cell_refinement 'SAINT (Bruker 2001)'
_computing_data_collection 'SMART (Bruker, 2001)'
_computing_data_reduction SAINT
_computing_molecular_graphics 'ORTEP-3 (Farrugia, 1997) '
_computing_publication_material SHELXL97
_computing_structure_refinement 'SHELXL97 (Sheldrick, 1997)'
_computing_structure_solution 'SHELXS97 (Sheldrick, 1997)'
_diffrn_ambient_temperature 296(2)
_diffrn_detector_area_resol_mean none
_diffrn_measured_fraction_theta_full 0.978
_diffrn_measured_fraction_theta_max 0.978
_diffrn_measurement_device_type 'Bruker SMART APEX CCD'
_diffrn_measurement_method '\f and \w'
_diffrn_radiation_monochromator graphite
_diffrn_radiation_source 'fine-focus sealed tube'
_diffrn_radiation_type MoK\a
_diffrn_radiation_wavelength 0.71073
_diffrn_reflns_av_R_equivalents 0.0355
_diffrn_reflns_av_sigmaI/netI 0.0495
_diffrn_reflns_limit_h_max 6
_diffrn_reflns_limit_h_min -6
_diffrn_reflns_limit_k_max 11
_diffrn_reflns_limit_k_min -22
_diffrn_reflns_limit_l_max 13
_diffrn_reflns_limit_l_min -13
_diffrn_reflns_number 5040
_diffrn_reflns_theta_full 27.48
_diffrn_reflns_theta_max 27.48
_diffrn_reflns_theta_min 2.30
_diffrn_standards_decay_% 0
_diffrn_standards_interval_count 0
_diffrn_standards_number 0
_exptl_absorpt_coefficient_mu 2.814
_exptl_absorpt_correction_T_max 0.849
_exptl_absorpt_correction_T_min 0.694
_exptl_absorpt_correction_type multi-scan
_exptl_absorpt_process_details '(SADABS; Bruker, 2001)'
_exptl_crystal_colour colorless
_exptl_crystal_density_diffrn 1.943
_exptl_crystal_density_method 'not measured'
_exptl_crystal_description prism
_exptl_crystal_F_000 504
_exptl_crystal_size_max 0.14
_exptl_crystal_size_mid 0.08
_exptl_crystal_size_min 0.06
_refine_diff_density_max 1.130
_refine_diff_density_min -0.554
_refine_ls_extinction_method none
_refine_ls_goodness_of_fit_ref 1.119
_refine_ls_hydrogen_treatment constr
_refine_ls_matrix_type full
_refine_ls_number_parameters 136
_refine_ls_number_reflns 1943
_refine_ls_number_restraints 0
_refine_ls_restrained_S_all 1.119
_refine_ls_R_factor_all 0.0656
_refine_ls_R_factor_gt 0.0513
_refine_ls_shift/su_max 0.000
_refine_ls_shift/su_mean 0.000
_refine_ls_structure_factor_coef Fsqd
_refine_ls_weighting_details 'calc w = 1/[\s^2^(Fo^2^)+(0.0579P)^2^+0.4756P] where P = (Fo^2^+2Fc^2^)/3'
_refine_ls_weighting_scheme calc
_refine_ls_wR_factor_gt 0.1121
_refine_ls_wR_factor_ref 0.1184
_reflns_number_gt 1613
_reflns_number_total 1943
_reflns_threshold_expression I>2\s(I)
_cod_data_source_file hb6181.cif
_cod_data_source_block I
_cod_original_sg_symbol_H-M 'P 21/c'
_cod_database_code 2205722
_cod_database_fobs_code 2205722

loop_
_symmetry_equiv_pos_as_xyz
'x, y, z'
'-x, y+1/2, -z+1/2'
'-x, -y, -z'
'x, -y-1/2, z-1/2'

loop_
_atom_site_label
_atom_site_fract_x
_atom_site_fract_y
_atom_site_fract_z
_atom_site_U_iso_or_equiv
_atom_site_adp_type
_atom_site_calc_flag
_atom_site_refinement_flags
_atom_site_occupancy
_atom_site_type_symbol
Zn1 0.79802(10) 0.34115(3) 0.35221(4) 0.02139(18) Uani d . 1 Zn
O1 0.4103(6) 0.37427(17) 0.3369(3) 0.0278(7) Uani d . 1 O
O2 0.0278(6) 0.43464(16) 0.3687(3) 0.0255(6) Uani d . 1 O
N1 0.1516(8) 0.72741(19) 0.4945(3) 0.0255(8) Uani d . 1 N
N2 0.0394(9) 0.7993(2) 0.5048(3) 0.0343(9) Uani d . 1 N
N3 0.0498(9) 0.8380(2) 0.3998(4) 0.0351(9) Uani d . 1 N
N4 0.1706(8) 0.7919(2) 0.3176(3) 0.0263(8) Uani d . 1 N
C1 0.2660(8) 0.4352(3) 0.3384(4) 0.0224(8) Uani d . 1 C
C2 0.2320(8) 0.7241(2) 0.3781(4) 0.0226(9) Uani d . 1 C
C3 0.3736(8) 0.5140(2) 0.3035(4) 0.0223(8) Uani d . 1 C
C4 0.5572(8) 0.5216(3) 0.2143(4) 0.0276(9) Uani d . 1 C
H4A 0.6228 0.4772 0.1768 0.033 Uiso calc R 1 H
C5 0.6418(9) 0.5954(3) 0.1816(4) 0.0323(10) Uani d . 1 C
H5A 0.7650 0.6005 0.1221 0.039 Uiso calc R 1 H
C6 0.5450(9) 0.6615(2) 0.2365(4) 0.0279(9) Uani d . 1 C
H6A 0.6066 0.7109 0.2155 0.034 Uiso calc R 1 H
C7 0.3541(8) 0.6546(2) 0.3239(4) 0.0225(8) Uani d . 1 C
C8 0.2694(8) 0.5805(3) 0.3556(4) 0.0225(9) Uani d . 1 C
H8A 0.1409 0.5753 0.4126 0.027 Uiso calc R 1 H

loop_
_atom_site_aniso_label
_atom_site_aniso_U_11
_atom_site_aniso_U_22
_atom_site_aniso_U_33
_atom_site_aniso_U_12
_atom_site_aniso_U_13
_atom_site_aniso_U_23
Zn1 0.0290(3) 0.0151(3) 0.0206(3) 0.0005(2) 0.00528(18) 0.00042(19)
O1 0.0259(15) 0.0172(15) 0.0402(17) 0.0034(13) 0.0036(12) -0.0008(13)
O2 0.0274(16) 0.0163(14) 0.0346(16) -0.0029(12) 0.0107(12) -0.0053(12)
N1 0.038(2) 0.0153(18) 0.0241(18) 0.0053(15) 0.0064(15) 0.0034(14)
N2 0.054(3) 0.025(2) 0.0252(19) 0.0079(18) 0.0097(17) 0.0004(16)
N3 0.053(3) 0.024(2) 0.029(2) 0.0108(18) 0.0083(17) 0.0012(17)
N4 0.038(2) 0.0204(19) 0.0208(17) 0.0038(16) 0.0068(15) 0.0038(14)
C1 0.025(2) 0.020(2) 0.021(2) -0.0001(17) 0.0014(16) -0.0049(16)
C2 0.025(2) 0.021(2) 0.0210(19) -0.0036(17) 0.0023(15) 0.0029(16)
C3 0.022(2) 0.023(2) 0.0211(19) -0.0012(16) 0.0010(15) 0.0008(16)
C4 0.028(2) 0.022(2) 0.034(2) 0.0063(18) 0.0083(18) -0.0015(18)
C5 0.032(2) 0.032(3) 0.037(2) 0.002(2) 0.0184(19) 0.009(2)
C6 0.026(2) 0.022(2) 0.037(2) -0.0005(18) 0.0083(18) 0.0079(19)
C7 0.026(2) 0.018(2) 0.023(2) 0.0020(17) 0.0037(15) 0.0024(16)
C8 0.022(2) 0.024(2) 0.023(2) 0.0003(16) 0.0068(16) 0.0004(17)

loop_
_atom_type_symbol
_atom_type_description
_atom_type_scat_dispersion_real
_atom_type_scat_dispersion_imag
_atom_type_scat_source
C C 0.0033 0.0016 'International Tables Vol C Tables 4.2.6.8 and 6.1.1.4'
H H 0.0000 0.0000 'International Tables Vol C Tables 4.2.6.8 and 6.1.1.4'
N N 0.0061 0.0033 'International Tables Vol C Tables 4.2.6.8 and 6.1.1.4'
O O 0.0106 0.0060 'International Tables Vol C Tables 4.2.6.8 and 6.1.1.4'
Zn Zn 0.2839 1.4301 'International Tables Vol C Tables 4.2.6.8 and 6.1.1.4'

loop_
_geom_angle_atom_site_label_1
_geom_angle_atom_site_label_2
_geom_angle_atom_site_label_3
_geom_angle_site_symmetry_1
_geom_angle_site_symmetry_3
_geom_angle
_geom_angle_publ_flag
O2 Zn1 O1 1_655 . 108.28(12) yes
O2 Zn1 N1 1_655 3_666 113.96(14) yes
O1 Zn1 N1 . 3_666 104.33(14) yes
O2 Zn1 N4 1_655 2_645 108.02(13) yes
O1 Zn1 N4 . 2_645 103.90(14) yes
N1 Zn1 N4 3_666 2_645 117.46(15) yes
C1 O1 Zn1 . . 140.7(3) no
C1 O2 Zn1 . 1_455 122.2(3) no
C2 N1 N2 . . 106.6(3) no
C2 N1 Zn1 . 3_666 134.4(3) no
N2 N1 Zn1 . 3_666 118.5(3) no
N3 N2 N1 . . 109.3(3) no
N2 N3 N4 . . 108.5(3) no
C2 N4 N3 . . 106.8(3) no
C2 N4 Zn1 . 2_655 138.6(3) no
N3 N4 Zn1 . 2_655 114.6(3) no
O2 C1 O1 . . 122.8(4) ?
O2 C1 C3 . . 116.0(4) ?
O1 C1 C3 . . 121.1(4) ?
N4 C2 N1 . . 108.9(4) no
N4 C2 C7 . . 126.1(4) no
N1 C2 C7 . . 124.9(4) no
C8 C3 C4 . . 119.8(4) ?
C8 C3 C1 . . 118.2(4) ?
C4 C3 C1 . . 121.8(4) ?
C5 C4 C3 . . 119.7(4) ?
C6 C5 C4 . . 120.5(4) ?
C5 C6 C7 . . 120.2(4) ?
C8 C7 C6 . . 118.9(4) ?
C8 C7 C2 . . 119.3(4) ?
C6 C7 C2 . . 121.8(4) ?
C7 C8 C3 . . 120.8(4) ?
C5 C4 H4A . . 120.2 ?
C3 C4 H4A . . 120.2 ?
C6 C5 H5A . . 119.7 ?
C4 C5 H5A . . 119.7 ?
C5 C6 H6A . . 119.9 ?
C7 C6 H6A . . 119.9 ?
C7 C8 H8A . . 119.6 ?
C3 C8 H8A . . 119.6 ?

loop_
_geom_bond_atom_site_label_1
_geom_bond_atom_site_label_2
_geom_bond_site_symmetry_2
_geom_bond_distance
_geom_bond_publ_flag
Zn1 O2 1_655 1.945(3) yes
Zn1 O1 . 1.968(3) yes
Zn1 N1 3_666 1.974(3) yes
Zn1 N4 2_645 1.992(3) yes
O1 C1 . 1.258(5) ?
O2 C1 . 1.252(5) ?
O2 Zn1 1_455 1.945(3) ?
N1 C2 . 1.334(5) no
N1 N2 . 1.353(5) no
N1 Zn1 3_666 1.974(3) ?
N2 N3 . 1.289(5) no
N3 N4 . 1.361(5) no
N4 C2 . 1.332(5) no
N4 Zn1 2_655 1.992(3) ?
C1 C3 . 1.505(6) ?
C2 C7 . 1.475(6) ?
C3 C8 . 1.385(6) ?
C3 C4 . 1.390(6) ?
C4 C5 . 1.382(6) ?
C5 C6 . 1.377(6) ?
C6 C7 . 1.401(6) ?
C7 C8 . 1.383(6) ?
C4 H4A . 0.9300 ?
C5 H5A . 0.9300 ?
C6 H6A . 0.9300 ?
C8 H8A . 0.9300 ?
